data_7032089
loop_
_publ_author_name
'Balamurugan, Mani'
'Vadivelu, Prabha'
'Palaniandavar, Mallayan'

_publ_section_title
;
 Iron(iii) complexes of tripodal tetradentate 4N ligands as functional
 models for catechol dioxygenases: the electronic vs. steric effect on
 extradiol cleavage.
;
_journal_issue 39
_journal_name_full 'Dalton transactions (Cambridge, England : 2003)'
_journal_page_first 14653
_journal_page_last 14668
_journal_paper_doi 10.1039/c3dt52145a
_journal_volume 43
_journal_year 2014
_chemical_formula_moiety 'C16 H23 Cl4 Fe N4'
_chemical_formula_sum 'C16 H23 Cl4 Fe N4'
_chemical_formula_weight 469.03
_chemical_name_systematic
;
 ?
;
_space_group_IT_number 14
_symmetry_cell_setting monoclinic
_symmetry_space_group_name_Hall '-P 2ybc'
_symmetry_space_group_name_H-M 'P 1 21/c 1'
_atom_sites_solution_hydrogens geom
_atom_sites_solution_primary direct
_atom_sites_solution_secondary difmap
_audit_creation_method SHELXL-97
_cell_angle_alpha 90.00
_cell_angle_beta 102.369(2)
_cell_angle_gamma 90.00
_cell_formula_units_Z 4
_cell_length_a 12.9185(4)
_cell_length_b 7.2101(2)
_cell_length_c 23.6891(6)
_cell_measurement_reflns_used 5173
_cell_measurement_temperature 293(2)
_cell_measurement_theta_max 24.65
_cell_measurement_theta_min 1.61
_cell_volume 2155.27(11)
_computing_cell_refinement 'SMART Apex2/SAINT (Bruker, 2006)'
_computing_data_collection 'SMART Apex2 (Bruker, 2006)'
_computing_data_reduction 'SAINT/XPREP (Bruker, 2006)'
_computing_molecular_graphics 'Ortep32 (Farrugia, 1997)'
_computing_publication_material 'SHELXL-97 (Sheldrick, 1997)'
_computing_structure_refinement 'SHELXL-97 (Sheldrick, 1997)'
_computing_structure_solution 'Sir92 (Wingx)'
_diffrn_ambient_temperature 293(2)
_diffrn_measured_fraction_theta_full 0.999
_diffrn_measured_fraction_theta_max 0.999
_diffrn_measurement_device_type 'Bruker axs SMART apex2 CCD diffractometer'
_diffrn_measurement_method '\w and \f scan'
_diffrn_radiation_monochromator graphite
_diffrn_radiation_source 'fine-focus sealed tube'
_diffrn_radiation_type MoK\a
_diffrn_radiation_wavelength 0.71073
_diffrn_reflns_av_R_equivalents 0.0385
_diffrn_reflns_av_sigmaI/netI 0.0344
_diffrn_reflns_limit_h_max 15
_diffrn_reflns_limit_h_min -15
_diffrn_reflns_limit_k_max 7
_diffrn_reflns_limit_k_min -8
_diffrn_reflns_limit_l_max 27
_diffrn_reflns_limit_l_min -27
_diffrn_reflns_number 18279
_diffrn_reflns_theta_full 24.65
_diffrn_reflns_theta_max 24.65
_diffrn_reflns_theta_min 1.61
_diffrn_standards_decay_% 0
_exptl_absorpt_coefficient_mu 1.202
_exptl_absorpt_correction_T_max 0.8309
_exptl_absorpt_correction_T_min 0.7950
_exptl_absorpt_correction_type multi-scan
_exptl_absorpt_process_details 'SADABS (Bruker, 1999)'
_exptl_crystal_colour yellow
_exptl_crystal_density_diffrn 1.445
_exptl_crystal_density_method 'not measured'
_exptl_crystal_description plate
_exptl_crystal_F_000 964
_exptl_crystal_size_max 0.20
_exptl_crystal_size_mid 0.16
_exptl_crystal_size_min 0.16
_refine_diff_density_max 1.256
_refine_diff_density_min -0.783
_refine_diff_density_rms 0.069
_refine_ls_extinction_method none
_refine_ls_goodness_of_fit_ref 1.040
_refine_ls_hydrogen_treatment mixed
_refine_ls_matrix_type full
_refine_ls_number_parameters 227
_refine_ls_number_reflns 3654
_refine_ls_number_restraints 0
_refine_ls_restrained_S_all 1.040
_refine_ls_R_factor_all 0.0639
_refine_ls_R_factor_gt 0.0457
_refine_ls_shift/su_max 0.000
_refine_ls_shift/su_mean 0.000
_refine_ls_structure_factor_coef Fsqd
_refine_ls_weighting_details 'calc w=1/[\s^2^(Fo^2^)+(0.0509P)^2^+3.5199P] where P=(Fo^2^+2Fc^2^)/3'
_refine_ls_weighting_scheme calc
_refine_ls_wR_factor_gt 0.1099
_refine_ls_wR_factor_ref 0.1198
_reflns_number_gt 2799
_reflns_number_total 3654
_reflns_threshold_expression >2sigma(I)
_cod_data_source_file c3dt52145a2.cif
_cod_data_source_block mppmb2
_cod_depositor_comments
;
The following automatic conversions were performed:

'_symmetry_cell_setting' value 'Monoclinic' changed to 'monoclinic'
according to
/usr/data/users/saulius/crontab/automatic-downloads/rss-feeds/RSC/lib/dictionaries/cif_core.dic
dictionary named 'cif_core.dic' version 2.4.2 from 2011-04-26.

Automatic conversion script
Id: cif_fix_values 2281 2013-09-26 08:29:07Z andrius 

 Adding full bibliography for 7032089.cif.
;
_cod_original_cell_volume 2155.27(10)
_cod_original_sg_symbol_H-M P21/c
_cod_database_code 7032089

loop_
_symmetry_equiv_pos_as_xyz
'x, y, z'
'-x, y+1/2, -z+1/2'
'-x, -y, -z'
'x, -y-1/2, z-1/2'

loop_
_atom_site_label
_atom_site_type_symbol
_atom_site_fract_x
_atom_site_fract_y
_atom_site_fract_z
_atom_site_U_iso_or_equiv
_atom_site_adp_type
_atom_site_occupancy
_atom_site_symmetry_multiplicity
_atom_site_calc_flag
_atom_site_refinement_flags
C1 C 0.5057(3) 0.3606(8) 0.09589(19) 0.0583(13) Uani 1 1 d .
H1 H 0.4913 0.2421 0.1077 0.070 Uiso 1 1 calc R
C2 C 0.4221(4) 0.4745(10) 0.0719(2) 0.0719(16) Uani 1 1 d .
H2 H 0.3527 0.4329 0.0671 0.086 Uiso 1 1 calc R
C3 C 0.4430(4) 0.6483(9) 0.0553(2) 0.0719(16) Uani 1 1 d .
H3 H 0.3878 0.7280 0.0396 0.086 Uiso 1 1 calc R
C4 C 0.5457(4) 0.7051(7) 0.06206(19) 0.0578(13) Uani 1 1 d .
H4 H 0.5610 0.8235 0.0506 0.069 Uiso 1 1 calc R
C5 C 0.6265(3) 0.5858(6) 0.08591(15) 0.0398(10) Uani 1 1 d .
C6 C 0.7395(3) 0.6360(6) 0.08918(17) 0.0436(10) Uani 1 1 d .
H6A H 0.7563 0.6121 0.0519 0.052 Uiso 1 1 calc R
H6B H 0.7478 0.7681 0.0966 0.052 Uiso 1 1 calc R
C7 C 0.8383(3) 0.6315(6) 0.19142(17) 0.0454(10) Uani 1 1 d .
H7A H 0.9090 0.5989 0.2124 0.054 Uiso 1 1 calc R
H7B H 0.8370 0.7644 0.1849 0.054 Uiso 1 1 calc R
C8 C 0.7614(3) 0.5854(6) 0.22788(16) 0.0426(10) Uani 1 1 d .
C9 C 0.7503(5) 0.7009(8) 0.2725(2) 0.0710(15) Uani 1 1 d .
H9 H 0.7884 0.8111 0.2790 0.085 Uiso 1 1 calc R
C10 C 0.6829(5) 0.6521(9) 0.3074(2) 0.0817(17) Uani 1 1 d .
H10 H 0.6765 0.7264 0.3385 0.098 Uiso 1 1 calc R
C11 C 0.6254(4) 0.4931(9) 0.2958(2) 0.0703(15) Uani 1 1 d .
H11 H 0.5767 0.4603 0.3178 0.084 Uiso 1 1 calc R
C12 C 0.6399(3) 0.3822(7) 0.25130(18) 0.0521(12) Uani 1 1 d .
H12 H 0.6009 0.2733 0.2437 0.063 Uiso 1 1 calc R
C13 C 0.9190(3) 0.5213(6) 0.11459(19) 0.0434(10) Uani 1 1 d .
H13A H 0.9087 0.4439 0.0803 0.052 Uiso 1 1 calc R
H13B H 0.9714 0.4617 0.1445 0.052 Uiso 1 1 calc R
C14 C 0.9611(3) 0.7113(6) 0.1008(2) 0.0545(12) Uani 1 1 d .
H14A H 0.9167 0.7591 0.0655 0.065 Uiso 1 1 calc R
H14B H 0.9570 0.7971 0.1318 0.065 Uiso 1 1 calc R
C15 C 1.0969(4) 0.8482(8) 0.0567(3) 0.0812(17) Uani 1 1 d .
H15A H 1.0865 0.9667 0.0732 0.122 Uiso 1 1 calc R
H15B H 1.0516 0.8383 0.0190 0.122 Uiso 1 1 calc R
H15C H 1.1695 0.8363 0.0537 0.122 Uiso 1 1 calc R
C16 C 1.1474(5) 0.7003(9) 0.1503(2) 0.0850(18) Uani 1 1 d .
H16A H 1.2174 0.6764 0.1443 0.127 Uiso 1 1 calc R
H16B H 1.1282 0.6056 0.1746 0.127 Uiso 1 1 calc R
H16C H 1.1462 0.8190 0.1685 0.127 Uiso 1 1 calc R
N1 N 0.6074(2) 0.4147(5) 0.10293(13) 0.0402(8) Uani 1 1 d .
N2 N 0.8172(2) 0.5353(4) 0.13419(12) 0.0327(7) Uani 1 1 d .
N3 N 0.7090(2) 0.4259(5) 0.21820(13) 0.0399(8) Uani 1 1 d .
N4 N 1.0710(3) 0.7005(5) 0.09390(16) 0.0452(9) Uani 1 1 d .
Cl1 Cl 0.76912(9) 0.14645(15) 0.06116(4) 0.0492(3) Uani 1 1 d .
Cl2 Cl 0.64335(9) 0.01817(16) 0.16939(5) 0.0562(3) Uani 1 1 d .
Cl3 Cl 0.90273(8) 0.16235(16) 0.20440(5) 0.0510(3) Uani 1 1 d .
Cl4 Cl 0.14489(10) 0.34147(19) 0.05108(6) 0.0672(4) Uiso 1 1 d .
Fe1 Fe 0.74417(4) 0.25634(8) 0.14737(2) 0.03387(18) Uani 1 1 d .
H4N H 1.080(3) 0.600(6) 0.0778(17) 0.042(13) Uiso 1 1 d .

loop_
_atom_site_aniso_label
_atom_site_aniso_U_11
_atom_site_aniso_U_22
_atom_site_aniso_U_33
_atom_site_aniso_U_23
_atom_site_aniso_U_13
_atom_site_aniso_U_12
C1 0.038(3) 0.084(4) 0.051(3) 0.007(3) 0.005(2) -0.006(2)
C2 0.032(3) 0.126(5) 0.054(3) -0.004(3) 0.000(2) 0.003(3)
C3 0.053(3) 0.103(5) 0.054(3) 0.006(3) 0.000(2) 0.029(3)
C4 0.059(3) 0.062(3) 0.049(3) 0.004(2) 0.003(2) 0.020(2)
C5 0.039(2) 0.048(3) 0.0298(19) -0.0032(19) 0.0006(17) 0.0097(19)
C6 0.049(2) 0.036(2) 0.044(2) 0.0072(19) 0.0047(19) 0.0030(19)
C7 0.048(2) 0.042(2) 0.045(2) -0.010(2) 0.0067(19) -0.007(2)
C8 0.046(2) 0.045(3) 0.035(2) -0.0035(19) 0.0065(18) 0.009(2)
C9 0.099(4) 0.062(3) 0.056(3) -0.019(3) 0.027(3) 0.003(3)
C10 0.105(5) 0.087(4) 0.060(3) -0.020(3) 0.034(3) 0.015(4)
C11 0.063(3) 0.102(5) 0.054(3) -0.005(3) 0.031(3) 0.013(3)
C12 0.043(2) 0.071(3) 0.046(2) 0.003(2) 0.020(2) 0.005(2)
C13 0.040(2) 0.037(2) 0.057(2) -0.003(2) 0.020(2) -0.0039(19)
C14 0.051(3) 0.044(3) 0.075(3) 0.003(2) 0.026(2) -0.004(2)
C15 0.082(4) 0.074(4) 0.096(4) 0.028(3) 0.036(3) -0.019(3)
C16 0.077(4) 0.109(5) 0.059(3) -0.005(3) -0.008(3) -0.026(3)
N1 0.0318(18) 0.052(2) 0.0356(17) -0.0003(16) 0.0050(14) 0.0016(16)
N2 0.0306(16) 0.0320(17) 0.0358(16) -0.0009(14) 0.0078(13) 0.0008(14)
N3 0.0361(18) 0.051(2) 0.0339(17) 0.0002(16) 0.0095(14) 0.0063(16)
N4 0.049(2) 0.043(2) 0.048(2) -0.0046(18) 0.0173(17) -0.0133(17)
Cl1 0.0635(7) 0.0469(6) 0.0402(5) -0.0050(5) 0.0178(5) 0.0006(5)
Cl2 0.0548(7) 0.0461(6) 0.0739(7) 0.0036(6) 0.0278(6) -0.0089(5)
Cl3 0.0423(6) 0.0554(7) 0.0514(6) 0.0097(5) 0.0014(5) 0.0071(5)
Fe1 0.0329(3) 0.0343(3) 0.0349(3) 0.0000(2) 0.0084(2) -0.0004(2)

loop_
_atom_type_symbol
_atom_type_description
_atom_type_scat_dispersion_real
_atom_type_scat_dispersion_imag
_atom_type_scat_source
C C 0.0033 0.0016 'International Tables Vol C Tables 4.2.6.8 and 6.1.1.4'
H H 0.0000 0.0000 'International Tables Vol C Tables 4.2.6.8 and 6.1.1.4'
N N 0.0061 0.0033 'International Tables Vol C Tables 4.2.6.8 and 6.1.1.4'
Cl Cl 0.1484 0.1585 'International Tables Vol C Tables 4.2.6.8 and 6.1.1.4'
Fe Fe 0.3463 0.8444 'International Tables Vol C Tables 4.2.6.8 and 6.1.1.4'

loop_
_geom_angle_atom_site_label_1
_geom_angle_atom_site_label_2
_geom_angle_atom_site_label_3
_geom_angle
N1 C1 C2 122.4(5)
N1 C1 H1 118.8
C2 C1 H1 118.8
C3 C2 C1 118.9(5)
C3 C2 H2 120.6
C1 C2 H2 120.6
C2 C3 C4 119.4(5)
C2 C3 H3 120.3
C4 C3 H3 120.3
C3 C4 C5 119.6(5)
C3 C4 H4 120.2
C5 C4 H4 120.2
N1 C5 C4 121.8(4)
N1 C5 C6 116.8(3)
C4 C5 C6 121.2(4)
N2 C6 C5 114.9(3)
N2 C6 H6A 108.5
C5 C6 H6A 108.5
N2 C6 H6B 108.5
C5 C6 H6B 108.5
H6A C6 H6B 107.5
C8 C7 N2 114.1(3)
C8 C7 H7A 108.7
N2 C7 H7A 108.7
C8 C7 H7B 108.7
N2 C7 H7B 108.7
H7A C7 H7B 107.6
N3 C8 C9 121.5(4)
N3 C8 C7 118.2(3)
C9 C8 C7 120.2(4)
C10 C9 C8 119.5(5)
C10 C9 H9 120.3
C8 C9 H9 120.3
C11 C10 C9 119.1(5)
C11 C10 H10 120.5
C9 C10 H10 120.5
C10 C11 C12 119.2(5)
C10 C11 H11 120.4
C12 C11 H11 120.4
N3 C12 C11 122.0(5)
N3 C12 H12 119.0
C11 C12 H12 119.0
N2 C13 C14 112.5(3)
N2 C13 H13A 109.1
C14 C13 H13A 109.1
N2 C13 H13B 109.1
C14 C13 H13B 109.1
H13A C13 H13B 107.8
N4 C14 C13 111.9(4)
N4 C14 H14A 109.2
C13 C14 H14A 109.2
N4 C14 H14B 109.2
C13 C14 H14B 109.2
H14A C14 H14B 107.9
N4 C15 H15A 109.5
N4 C15 H15B 109.5
H15A C15 H15B 109.5
N4 C15 H15C 109.5
H15A C15 H15C 109.5
H15B C15 H15C 109.5
N4 C16 H16A 109.5
N4 C16 H16B 109.5
H16A C16 H16B 109.5
N4 C16 H16C 109.5
H16A C16 H16C 109.5
H16B C16 H16C 109.5
C5 N1 C1 118.0(4)
C5 N1 Fe1 116.5(2)
C1 N1 Fe1 125.3(3)
C6 N2 C13 108.4(3)
C6 N2 C7 112.8(3)
C13 N2 C7 108.2(3)
C6 N2 Fe1 107.1(2)
C13 N2 Fe1 113.8(2)
C7 N2 Fe1 106.7(2)
C8 N3 C12 118.6(4)
C8 N3 Fe1 115.6(3)
C12 N3 Fe1 125.8(3)
C15 N4 C14 112.3(4)
C15 N4 C16 110.4(4)
C14 N4 C16 111.9(4)
C15 N4 H4N 107(3)
C14 N4 H4N 109(3)
C16 N4 H4N 106(3)
N1 Fe1 N3 78.38(11)
N1 Fe1 N2 77.69(12)
N3 Fe1 N2 76.85(12)
N1 Fe1 Cl1 90.29(9)
N3 Fe1 Cl1 165.74(9)
N2 Fe1 Cl1 92.41(8)
N1 Fe1 Cl2 93.52(10)
N3 Fe1 Cl2 91.30(9)
N2 Fe1 Cl2 166.38(8)
Cl1 Fe1 Cl2 98.08(4)
N1 Fe1 Cl3 165.20(10)
N3 Fe1 Cl3 91.09(9)
N2 Fe1 Cl3 89.88(8)
Cl1 Fe1 Cl3 98.33(4)
Cl2 Fe1 Cl3 97.13(5)

loop_
_geom_bond_atom_site_label_1
_geom_bond_atom_site_label_2
_geom_bond_distance
C1 N1 1.346(5)
C1 C2 1.378(7)
C1 H1 0.9300
C2 C3 1.356(8)
C2 H2 0.9300
C3 C4 1.365(7)
C3 H3 0.9300
C4 C5 1.377(6)
C4 H4 0.9300
C5 N1 1.337(5)
C5 C6 1.489(6)
C6 N2 1.488(5)
C6 H6A 0.9700
C6 H6B 0.9700
C7 C8 1.487(6)
C7 N2 1.495(5)
C7 H7A 0.9700
C7 H7B 0.9700
C8 N3 1.329(5)
C8 C9 1.377(6)
C9 C10 1.367(8)
C9 H9 0.9300
C10 C11 1.362(8)
C10 H10 0.9300
C11 C12 1.367(6)
C11 H11 0.9300
C12 N3 1.346(5)
C12 H12 0.9300
C13 N2 1.489(5)
C13 C14 1.534(6)
C13 H13A 0.9700
C13 H13B 0.9700
C14 N4 1.466(5)
C14 H14A 0.9700
C14 H14B 0.9700
C15 N4 1.465(6)
C15 H15A 0.9600
C15 H15B 0.9600
C15 H15C 0.9600
C16 N4 1.481(6)
C16 H16A 0.9600
C16 H16B 0.9600
C16 H16C 0.9600
N1 Fe1 2.177(3)
N2 Fe1 2.271(3)
N3 Fe1 2.200(3)
N4 H4N 0.84(4)
Cl1 Fe1 2.2769(11)
Cl2 Fe1 2.2822(12)
Cl3 Fe1 2.3010(11)

loop_
_geom_torsion_atom_site_label_1
_geom_torsion_atom_site_label_2
_geom_torsion_atom_site_label_3
_geom_torsion_atom_site_label_4
_geom_torsion
N1 C1 C2 C3 -0.8(7)
C1 C2 C3 C4 1.0(8)
C2 C3 C4 C5 -0.5(7)
C3 C4 C5 N1 -0.1(7)
C3 C4 C5 C6 174.5(4)
N1 C5 C6 N2 -27.7(5)
C4 C5 C6 N2 157.5(4)
N2 C7 C8 N3 23.6(5)
N2 C7 C8 C9 -160.3(4)
N3 C8 C9 C10 -0.9(8)
C7 C8 C9 C10 -176.9(5)
C8 C9 C10 C11 -2.3(9)
C9 C10 C11 C12 2.9(9)
C10 C11 C12 N3 -0.5(8)
N2 C13 C14 N4 167.6(3)
C4 C5 N1 C1 0.3(6)
C6 C5 N1 C1 -174.6(4)
C4 C5 N1 Fe1 -174.1(3)
C6 C5 N1 Fe1 11.1(4)
C2 C1 N1 C5 0.2(6)
C2 C1 N1 Fe1 174.0(3)
C5 C6 N2 C13 151.4(3)
C5 C6 N2 C7 -88.8(4)
C5 C6 N2 Fe1 28.2(4)
C14 C13 N2 C6 55.8(4)
C14 C13 N2 C7 -66.9(4)
C14 C13 N2 Fe1 174.8(3)
C8 C7 N2 C6 85.6(4)
C8 C7 N2 C13 -154.6(3)
C8 C7 N2 Fe1 -31.8(4)
C9 C8 N3 C12 3.4(6)
C7 C8 N3 C12 179.4(4)
C9 C8 N3 Fe1 -177.1(4)
C7 C8 N3 Fe1 -1.0(5)
C11 C12 N3 C8 -2.7(6)
C11 C12 N3 Fe1 177.8(3)
C13 C14 N4 C15 154.0(4)
C13 C14 N4 C16 -81.1(5)
C5 N1 Fe1 N3 82.7(3)
C1 N1 Fe1 N3 -91.2(3)
C5 N1 Fe1 N2 3.9(3)
C1 N1 Fe1 N2 -170.1(4)
C5 N1 Fe1 Cl1 -88.6(3)
C1 N1 Fe1 Cl1 97.5(3)
C5 N1 Fe1 Cl2 173.3(3)
C1 N1 Fe1 Cl2 -0.6(3)
C5 N1 Fe1 Cl3 37.3(5)
C1 N1 Fe1 Cl3 -136.6(4)
C8 N3 Fe1 N1 -93.0(3)
C12 N3 Fe1 N1 86.5(3)
C8 N3 Fe1 N2 -13.1(3)
C12 N3 Fe1 N2 166.4(3)
C8 N3 Fe1 Cl1 -55.1(5)
C12 N3 Fe1 Cl1 124.4(4)
C8 N3 Fe1 Cl2 173.6(3)
C12 N3 Fe1 Cl2 -6.8(3)
C8 N3 Fe1 Cl3 76.5(3)
C12 N3 Fe1 Cl3 -104.0(3)
C6 N2 Fe1 N1 -16.9(2)
C13 N2 Fe1 N1 -136.7(3)
C7 N2 Fe1 N1 104.1(2)
C6 N2 Fe1 N3 -97.7(2)
C13 N2 Fe1 N3 142.6(3)
C7 N2 Fe1 N3 23.3(2)
C6 N2 Fe1 Cl1 72.8(2)
C13 N2 Fe1 Cl1 -46.9(2)
C7 N2 Fe1 Cl1 -166.1(2)
C6 N2 Fe1 Cl2 -67.6(4)
C13 N2 Fe1 Cl2 172.6(3)
C7 N2 Fe1 Cl2 53.4(5)
C6 N2 Fe1 Cl3 171.2(2)
C13 N2 Fe1 Cl3 51.4(2)
C7 N2 Fe1 Cl3 -67.8(2)
